data_2108047
loop_
_publ_author_name
'Bevan, D. J. M.'
'Drennan, J.'
'Rossell, H. J.'

_publ_section_title
;
 Structure determination of the fluorite-related superstructure phases
 Er10W2O21 and Y10W2O21
;
_journal_name_full 'Acta Crystallographica, Section B'
_journal_page_first 2991
_journal_page_last 2997
_journal_volume 38
_journal_year 1982
_chemical_formula_sum 'Er10 O21 W2'
_chemical_formula_weight 2376.26
_space_group_IT_number 60
_symmetry_cell_setting orthorhombic
_symmetry_Int_Tables_number 60
_symmetry_space_group_name_Hall '-P 2n 2ab'
_symmetry_space_group_name_H-M 'P b c n'
_cell_angle_alpha 90.
_cell_angle_beta 90.
_cell_angle_gamma 90.
_cell_formula_units_Z 4
_cell_length_a 15.8221(11)
_cell_length_b 10.4814(9)
_cell_length_c 10.5407(8)
_cell_volume 1748.0(2)
_diffrn_ambient_temperature 298
_diffrn_radiation_probe x-ray
_diffrn_radiation_type CuK\a
_diffrn_radiation_wavelength 1.54056
_exptl_crystal_density_diffrn 9.029
_refine_ls_number_reflns 158
_refine_ls_R_I_factor 0.051
_cod_data_source_file Acta-Cryst-1982-B38-2991-2997-1.cif
_cod_data_source_block Er10W2O21
_cod_depositor_comments
;
Powder, Guinier photographs, peak areas
measured with a planimeter.
B fixed to 0.0 which Platon disliked and changed to U = 0.05
;
_cod_original_cell_volume 1748.1(2)
_cod_database_code 2108047

loop_
_symmetry_equiv_pos_site_id
_symmetry_equiv_pos_as_xyz
1 x,y,z
2 1/2-x,1/2-y,1/2+z
3 1/2+x,1/2-y,-z
4 -x,y,1/2-z
5 -x,-y,-z
6 1/2+x,1/2+y,1/2-z
7 1/2-x,1/2+y,z
8 x,-y,1/2+z

loop_
_atom_site_label
_atom_site_type_symbol
_atom_site_thermal_displace_type
_atom_site_fract_x
_atom_site_fract_y
_atom_site_fract_z
_atom_site_occupancy
_atom_site_U_iso_or_equiv
_atom_site_calc_flag
_atom_site_refinement_flags
_atom_site_disorder_assembly
_atom_site_disorder_group
W W Uiso 0.5860(6) 0.2510(15) 0.1203(11) 1.000 0.0500 . . . .
Er1 Er Uiso 0.0806(10) -0.0080(17) 0.1364(13) 1.000 0.0500 . . . .
Er2 Er Uiso 0.2736(7) 0.250(2) 0.1284(13) 1.000 0.0500 . . . .
Er3 Er Uiso 0.0871(10) 0.4852(15) 0.1119(16) 1.000 0.0500 . . . .
Er4 Er Uiso 0.6006(8) 0.7474(17) 0.1558(11) 1.000 0.0500 . . . .
Er5 Er Uiso 0.7449(13) 0.0088(18) 0.1412(13) 1.000 0.0500 . . . .
O1 O Uiso 0.328(9) 0.419(12) 0.013(14) 1.000 0.0500 . . . .
O2 O Uiso 0.549(8) 0.400(12) 0.043(14) 1.000 0.0500 . . . .
O3 O Uiso 0.361(10) 0.382(14) 0.286(13) 1.000 0.0500 . . . .
O4 O Uiso 0.305(9) 0.593(13) 0.225(12) 1.000 0.0500 . . . .
O5 O Uiso 0.509(8) 0.154(11) 0.042(13) 1.000 0.0500 . . . .
O6 O Uiso 0.324(7) 0.216(13) 0.498(10) 1.000 0.0500 . . . .
O7 O Uiso 0.645(8) 0.879(12) -0.005(14) 1.000 0.0500 . . . .
O8 O Uiso 0.152(10) 0.612(15) 0.262(13) 1.000 0.0500 . . . .
O9 O Uiso 0.159(9) 0.350(12) 0.228(12) 1.000 0.0500 . . . .
O10 O Uiso 0.50000 0.288(19) 0.25000 1.000 0.0500 . . . .
O11 O Uiso 0.50000 0.62(2) 0.25000 1.000 0.0500 . . . .
O12 O Uiso 0.00000 0.38(2) 0.25000 1.000 0.0500 . . . .

loop_
_geom_angle_atom_site_label_1
_geom_angle_atom_site_label_2
_geom_angle_atom_site_label_3
_geom_angle
_geom_angle_site_symmetry_1
_geom_angle_site_symmetry_2
_geom_angle_site_symmetry_3
_geom_angle_publ_flag
O2 W O5 94(6) . . . yes
O2 W O10 86(6) . . . yes
O2 W O3 76(6) . . 4_655 yes
O2 W O6 96(6) . . 4_655 yes
O2 W O8 164(6) . . 6_545 yes
O5 W O10 88(5) . . . yes
O3 W O5 163(6) 4_655 . . yes
O5 W O6 96(6) . . 4_655 yes
O5 W O8 102(6) . . 6_545 yes
O3 W O10 79(6) 4_655 . . yes
O6 W O10 176(5) 4_655 . . yes
O8 W O10 94(5) 6_545 . . yes
O3 W O6 99(6) 4_655 . 4_655 yes
O3 W O8 89(6) 4_655 . 6_545 yes
O6 W O8 84(5) 4_655 . 6_545 yes
O2 Er1 O10 130(3) 3_455 . 6_445 yes
O2 Er1 O11 91(4) 3_455 . 6_445 yes
Er2 Er1 O2 120(3) 7_545 . 3_455 yes
O1 Er1 O2 79(5) 7_545 . 3_455 yes
O2 Er1 O2 71(5) 3_455 . 7_545 yes
O2 Er1 O3 167(5) 3_455 . 7_545 yes
O2 Er1 O4 107(5) 3_455 . 7_545 yes
O10 Er1 O11 88(5) 6_445 . 6_445 yes
Er2 Er1 O10 75(3) 7_545 . 6_445 yes
O1 Er1 O10 108(5) 7_545 . 6_445 yes
O2 Er1 O10 59(3) 7_545 . 6_445 yes
O3 Er1 O10 58(4) 7_545 . 6_445 yes
O4 Er1 O10 123(3) 7_545 . 6_445 yes
Er2 Er1 O11 149(2) 7_545 . 6_445 yes
O1 Er1 O11 164(5) 7_545 . 6_445 yes
O2 Er1 O11 89(4) 7_545 . 6_445 yes
O3 Er1 O11 100(4) 7_545 . 6_445 yes
O4 Er1 O11 87(4) 7_545 . 6_445 yes
Er2 Er1 O1 41(4) 7_545 . 7_545 yes
Er2 Er1 O2 105(3) 7_545 . 7_545 yes
Er2 Er1 O3 48(4) 7_545 . 7_545 yes
Er2 Er1 O4 80(3) 7_545 . 7_545 yes
O1 Er1 O2 101(5) 7_545 . 7_545 yes
O1 Er1 O3 88(6) 7_545 . 7_545 yes
O1 Er1 O4 83(5) 7_545 . 7_545 yes
O2 Er1 O3 116(5) 7_545 . 7_545 yes
O2 Er1 O4 175(5) 7_545 . 7_545 yes
O3 Er1 O4 67(5) 7_545 . 7_545 yes
O1 Er2 O3 74(5) . . . yes
O1 Er2 O9 100(5) . . . yes
O1 Er2 O6 78(5) . . 2_554 yes
O1 Er2 O7 87(5) . . 5_665 yes
O1 Er2 O4 169(5) . . 7_545 yes
O1 Er2 O8 127(5) . . 7_545 yes
Er1 Er2 O1 37(4) 7_555 . . yes
O3 Er2 O9 83(5) . . . yes
O3 Er2 O6 137(5) . . 2_554 yes
O3 Er2 O7 113(5) . . 5_665 yes
O3 Er2 O4 113(4) . . 7_545 yes
O3 Er2 O8 71(5) . . 7_545 yes
Er1 Er2 O3 39(3) 7_555 . . yes
O6 Er2 O9 69(4) 2_554 . . yes
O7 Er2 O9 164(4) 5_665 . . yes
O4 Er2 O9 73(5) 7_545 . . yes
O8 Er2 O9 113(5) 7_545 . . yes
Er1 Er2 O9 100(3) 7_555 . . yes
O6 Er2 O7 98(5) 2_554 . 5_665 yes
O4 Er2 O6 91(5) 7_545 . 2_554 yes
O6 Er2 O8 151(5) 2_554 . 7_545 yes
Er1 Er2 O6 113(4) 7_555 . 2_554 yes
O4 Er2 O7 98(5) 7_545 . 5_665 yes
O7 Er2 O8 72(5) 5_665 . 7_545 yes
Er1 Er2 O7 94(3) 7_555 . 5_665 yes
O4 Er2 O8 64(5) 7_545 . 7_545 yes
Er1 Er2 O4 152(3) 7_555 . 7_545 yes
Er1 Er2 O8 96(4) 7_555 . 7_545 yes
O8 Er3 O9 76(5) . . . yes
O8 Er3 O12 96(5) . . . yes
O6 Er3 O8 120(4) 2_554 . . yes
O5 Er3 O8 177(4) 3_455 . . yes
O7 Er3 O8 77(5) 3_465 . . yes
O5 Er3 O8 94(5) 7_555 . . yes
O9 Er3 O12 69(5) . . . yes
O6 Er3 O9 60(4) 2_554 . . yes
O5 Er3 O9 104(4) 3_455 . . yes
O7 Er3 O9 122(5) 3_465 . . yes
O5 Er3 O9 164(5) 7_555 . . yes
O6 Er3 O12 102(5) 2_554 . . yes
O5 Er3 O12 81(4) 3_455 . . yes
O7 Er3 O12 164(6) 3_465 . . yes
O5 Er3 O12 100(5) 7_555 . . yes
O5 Er3 O6 62(4) 3_455 . 2_554 yes
O6 Er3 O7 94(4) 2_554 . 3_465 yes
O5 Er3 O6 137(4) 7_555 . 2_554 yes
O5 Er3 O7 106(5) 3_455 . 3_465 yes
O5 Er3 O5 85(4) 3_455 . 7_555 yes
O5 Er3 O7 67(5) 7_555 . 3_465 yes
O7 Er4 O11 152(4) . . . yes
O4 Er4 O7 125(4) 4_655 . . yes
O1 Er4 O7 77(4) 5_665 . . yes
O7 Er4 O9 89(5) . . 6_555 yes
O7 Er4 O12 100(5) . . 6_555 yes
O4 Er4 O11 80(4) 4_655 . . yes
O1 Er4 O11 101(5) 5_665 . . yes
O9 Er4 O11 113(4) 6_555 . . yes
O11 Er4 O12 72(6) . . 6_555 yes
O1 Er4 O4 71(4) 5_665 . 4_655 yes
O4 Er4 O9 76(5) 4_655 . 6_555 yes
O4 Er4 O12 125(3) 4_655 . 6_555 yes
O1 Er4 O9 126(5) 5_665 . 6_555 yes
O1 Er4 O12 160(3) 5_665 . 6_555 yes
O9 Er4 O12 74(5) 6_555 . 6_555 yes
O1 Er5 O7 96(5) 3_555 . 1_545 yes
O3 Er5 O7 112(5) 6_545 . 1_545 yes
O4 Er5 O7 169(5) 6_545 . 1_545 yes
O7 Er5 O8 98(5) 1_545 . 6_545 yes
O7 Er5 O9 70(4) 1_545 . 6_545 yes
O1 Er5 O3 88(5) 3_555 . 6_545 yes
O1 Er5 O4 95(5) 3_555 . 6_545 yes
O1 Er5 O8 127(5) 3_555 . 6_545 yes
O1 Er5 O9 159(4) 3_555 . 6_545 yes
O3 Er5 O4 69(5) 6_545 . 6_545 yes
O3 Er5 O8 132(5) 6_545 . 6_545 yes
O3 Er5 O9 83(5) 6_545 . 6_545 yes
O4 Er5 O8 76(6) 6_545 . 6_545 yes
O4 Er5 O9 100(5) 6_545 . 6_545 yes
O8 Er5 O9 73(5) 6_545 . 6_545 yes
Er2 O1 Er5 115(6) . . 3_455 yes
Er2 O1 Er4 90(4) . . 5_665 yes
Er1 O1 Er2 102(6) 7_555 . . yes
Er4 O1 Er5 89(5) 5_665 . 3_455 yes
Er1 O1 Er5 138(6) 7_555 . 3_455 yes
Er1 O1 Er4 111(6) 7_555 . 5_665 yes
W O2 Er1 136(7) . . 3_555 yes
W O2 Er1 115(6) . . 7_555 yes
Er1 O2 Er1 109(5) 3_555 . 7_555 yes
W O3 Er2 101(6) 4_655 . . yes
Er2 O3 Er5 95(5) . . 6_455 yes
Er1 O3 Er2 93(5) 7_555 . . yes
W O3 Er5 125(7) 4_655 . 6_455 yes
W O3 Er1 125(8) 4_655 . 7_555 yes
Er1 O3 Er5 105(6) 7_555 . 6_455 yes
Er4 O4 Er5 103(5) 4_655 . 6_455 yes
Er1 O4 Er4 92(5) 7_555 . 4_655 yes
Er2 O4 Er4 95(5) 7_555 . 4_655 yes
Er1 O4 Er5 119(6) 7_555 . 6_455 yes
Er2 O4 Er5 113(6) 7_555 . 6_455 yes
Er1 O4 Er2 125(5) 7_555 . 7_555 yes
W O5 Er3 107(6) . . 3_555 yes
W O5 Er3 134(7) . . 7_545 yes
Er3 O5 Er3 95(4) 3_555 . 7_545 yes
Er2 O6 Er3 103(4) 2_555 . 2_555 yes
W O6 Er2 159(8) 4_655 . 2_555 yes
W O6 Er3 93(5) 4_655 . 2_555 yes
Er4 O7 Er5 94(5) . . 1_565 yes
Er3 O7 Er4 134(6) 3_565 . . yes
Er2 O7 Er4 104(5) 5_665 . . yes
Er3 O7 Er5 104(5) 3_565 . 1_565 yes
Er2 O7 Er5 108(5) 5_665 . 1_565 yes
Er2 O7 Er3 111(6) 5_665 . 3_565 yes
W O8 Er3 124(7) 6_455 . . yes
Er3 O8 Er5 111(7) . . 6_455 yes
Er2 O8 Er3 100(5) 7_555 . . yes
W O8 Er5 114(6) 6_455 . 6_455 yes
W O8 Er2 100(6) 6_455 . 7_555 yes
Er2 O8 Er5 105(7) 7_555 . 6_455 yes
Er2 O9 Er3 116(5) . . . yes
Er2 O9 Er4 115(6) . . 6_445 yes
Er2 O9 Er5 97(5) . . 6_455 yes
Er3 O9 Er4 119(7) . . 6_445 yes
Er3 O9 Er5 99(5) . . 6_455 yes
Er4 O9 Er5 107(6) 6_445 . 6_455 yes
W O10 W 157(11) . . 4_655 yes
W O10 Er1 98(4) . . 6_555 yes
W O10 Er1 100(4) . . 7_555 yes
W O10 Er1 100(4) 4_655 . 6_555 yes
W O10 Er1 98(4) 4_655 . 7_555 yes
Er1 O10 Er1 79(6) 6_555 . 7_555 yes
Er4 O11 Er4 109(9) . . 4_655 yes
Er1 O11 Er4 100.8(8) 6_555 . . yes
Er1 O11 Er4 121.2(10) 7_555 . . yes
Er1 O11 Er4 121.2(10) 6_555 . 4_655 yes
Er1 O11 Er4 100.8(8) 7_555 . 4_655 yes
Er1 O11 Er1 105(8) 6_555 . 7_555 yes
Er3 O12 Er3 122(10) . . 4_555 yes
Er3 O12 Er4 98.4(13) . . 6_445 yes
Er3 O12 Er4 115.3(16) . . 7_545 yes
Er3 O12 Er4 115.3(16) 4_555 . 6_445 yes
Er3 O12 Er4 98.4(13) 4_555 . 7_545 yes
Er4 O12 Er4 107(8) 6_445 . 7_545 yes

loop_
_geom_bond_atom_site_label_1
_geom_bond_atom_site_label_2
_geom_bond_distance
_geom_bond_site_symmetry_1
_geom_bond_site_symmetry_2
_geom_bond_publ_flag
W O2 1.86(13) . . yes
W O5 1.79(12) . . yes
W O10 1.97(5) . . yes
W O3 1.89(15) . 4_655 yes
W O6 1.93(11) . 4_655 yes
W O8 2.18(15) . 6_545 yes
Er1 O2 2.26(14) . 3_455 yes
Er1 O10 2.76(15) . 6_445 yes
Er1 O11 2.21(13) . 6_445 yes
Er1 Er2 3.43(2) . 7_545 yes
Er1 O1 2.09(14) . 7_545 yes
Er1 O2 2.47(13) . 7_545 yes
Er1 O3 2.16(15) . 7_545 yes
Er1 O4 2.30(14) . 7_545 yes
Er2 O1 2.32(14) . . yes
Er2 O3 2.57(15) . . yes
Er2 O9 2.34(14) . . yes
Er2 O6 2.10(11) . 2_554 yes
Er2 O7 2.28(13) . 5_665 yes
Er2 O4 2.30(14) . 7_545 yes
Er2 O8 2.34(15) . 7_545 yes
Er3 O8 2.31(15) . . yes
Er3 O9 2.19(13) . . yes
Er3 O12 2.29(9) . . yes
Er3 O6 2.81(12) . 2_554 yes
Er3 O5 2.51(12) . 3_455 yes
Er3 O7 2.03(13) . 3_465 yes
Er3 O5 2.45(12) . 7_555 yes
Er4 O7 2.30(14) . . yes
Er4 O11 2.30(12) . . yes
Er4 O4 2.54(14) . 4_655 yes
Er4 O1 2.74(14) . 5_665 yes
Er4 O9 1.87(14) . 6_555 yes
Er4 O12 2.34(13) . 6_555 yes
Er5 O7 2.59(13) . 1_545 yes
Er5 O1 2.22(15) . 3_555 yes
Er5 O3 2.39(15) . 6_545 yes
Er5 O4 1.92(14) . 6_545 yes
Er5 O8 2.09(16) . 6_545 yes
Er5 O9 2.55(13) . 6_545 yes

loop_
_geom_torsion_atom_site_label_1
_geom_torsion_atom_site_label_2
_geom_torsion_atom_site_label_3
_geom_torsion_atom_site_label_4
_geom_torsion
_geom_torsion_site_symmetry_1
_geom_torsion_site_symmetry_2
_geom_torsion_site_symmetry_3
_geom_torsion_site_symmetry_4
_geom_torsion_publ_flag
O5 W O2 Er1 -91(10) . . . 3_555 no
O5 W O2 Er1 78(7) . . . 7_555 no
O10 W O2 Er1 -178(10) . . . 3_555 no
O10 W O2 Er1 -9(6) . . . 7_555 no
O3 W O2 Er1 103(11) 4_655 . . 3_555 no
O3 W O2 Er1 -89(7) 4_655 . . 7_555 no
O6 W O2 Er1 6(10) 4_655 . . 3_555 no
O6 W O2 Er1 174(6) 4_655 . . 7_555 no
O2 W O5 Er3 111(6) . . . 3_555 no
O2 W O5 Er3 -135(9) . . . 7_545 no
O10 W O5 Er3 -164(6) . . . 3_555 no
O10 W O5 Er3 -49(9) . . . 7_545 no
O6 W O5 Er3 14(6) 4_655 . . 3_555 no
O6 W O5 Er3 129(9) 4_655 . . 7_545 no
O8 W O5 Er3 -70(6) 6_545 . . 3_555 no
O8 W O5 Er3 44(9) 6_545 . . 7_545 no
O2 W O10 W 148(4) . . . 4_655 no
O2 W O10 Er1 -72(6) . . . 6_555 no
O2 W O10 Er1 8(5) . . . 7_555 no
O5 W O10 W 54(4) . . . 4_655 no
O5 W O10 Er1 -166(5) . . . 6_555 no
O5 W O10 Er1 -86(5) . . . 7_555 no
O2 W O3 Er2 -178(7) . . 4_655 4_655 no
O2 W O3 Er1 81(9) . . 4_655 6_555 no
O2 W O6 Er2 32(17) . . 4_655 3_555 no
O2 W O6 Er3 -106(5) . . 4_655 3_555 no
O5 W O6 Er2 126(17) . . 4_655 3_555 no
O5 W O6 Er3 -12(5) . . 4_655 3_555 no
O5 W O8 Er5 82(8) . . 6_545 . no
O5 W O8 Er2 -167(6) . . 6_545 4_655 no
O5 W O8 Er3 -58(9) . . 6_545 6_545 no
O10 W O8 Er5 171(8) . . 6_545 . no
O3 W O8 Er5 -111(8) 4_655 . 6_545 . no
O6 W O8 Er5 -12(7) 4_655 . 6_545 . no
O2 Er1 O4 Er2 -10(8) 3_455 . 7_545 . no
Er2 Er1 O4 Er2 109(7) 7_545 . 7_545 . no
O1 Er1 O4 Er2 67(7) 7_545 . 7_545 . no
O3 Er1 O4 Er2 158(9) 7_545 . 7_545 . no
O3 Er2 O1 Er5 -146(7) . . . 3_455 no
O3 Er2 O1 Er4 125(5) . . . 5_665 no
O3 Er2 O1 Er1 13(5) . . . 7_555 no
O9 Er2 O1 Er5 -66(6) . . . 3_455 no
O9 Er2 O1 Er4 -156(4) . . . 5_665 no
O9 Er2 O1 Er1 93(6) . . . 7_555 no
O6 Er2 O1 Er5 0(6) 2_554 . . 3_455 no
O6 Er2 O1 Er4 -89(5) 2_554 . . 5_665 no
O6 Er2 O1 Er1 160(6) 2_554 . . 7_555 no
O7 Er2 O1 Er5 99(6) 5_665 . . 3_455 no
O7 Er2 O1 Er4 10(4) 5_665 . . 5_665 no
O7 Er2 O1 Er1 -101(6) 5_665 . . 7_555 no
O8 Er2 O1 Er5 164(5) 7_545 . . 3_455 no
O8 Er2 O1 Er4 74(6) 7_545 . . 5_665 no
O8 Er2 O1 Er1 -37(8) 7_545 . . 7_555 no
Er1 Er2 O1 Er5 -160(10) 7_555 . . 3_455 no
Er1 Er2 O1 Er4 111(6) 7_555 . . 5_665 no
O1 Er2 O3 W -139(7) . . . 4_655 no
O1 Er2 O3 Er5 93(5) . . . 6_455 no
O1 Er2 O3 Er1 -13(5) . . . 7_555 no
O9 Er2 O3 W 118(6) . . . 4_655 no
O9 Er2 O3 Er5 -10(5) . . . 6_455 no
O9 Er2 O3 Er1 -115(5) . . . 7_555 no
O6 Er2 O3 W 168(5) 2_554 . . 4_655 no
O6 Er2 O3 Er5 41(8) 2_554 . . 6_455 no
O6 Er2 O3 Er1 -65(8) 2_554 . . 7_555 no
O7 Er2 O3 W -60(7) 5_665 . . 4_655 no
O7 Er2 O3 Er5 173(5) 5_665 . . 6_455 no
O7 Er2 O3 Er1 67(6) 5_665 . . 7_555 no
O4 Er2 O3 W 50(7) 7_545 . . 4_655 no
O4 Er2 O3 Er5 -78(6) 7_545 . . 6_455 no
O4 Er2 O3 Er1 177(5) 7_545 . . 7_555 no
O8 Er2 O3 W 0(6) 7_545 . . 4_655 no
O8 Er2 O3 Er5 -127(6) 7_545 . . 6_455 no
O8 Er2 O3 Er1 127(6) 7_545 . . 7_555 no
Er1 Er2 O3 W -127(9) 7_555 . . 4_655 no
Er1 Er2 O3 Er5 106(6) 7_555 . . 6_455 no
O1 Er2 O9 Er3 40(7) . . . . no
O1 Er2 O9 Er4 -175(7) . . . 6_445 no
O1 Er2 O9 Er5 -64(5) . . . 6_455 no
O3 Er2 O9 Er3 113(6) . . . . no
O3 Er2 O9 Er4 -103(7) . . . 6_445 no
O3 Er2 O9 Er5 9(4) . . . 6_455 no
O6 Er2 O9 Er3 -33(6) 2_554 . . . no
O6 Er2 O9 Er4 111(8) 2_554 . . 6_445 no
O6 Er2 O9 Er5 -137(6) 2_554 . . 6_455 no
O4 Er2 O9 Er3 -131(7) 7_545 . . . no
O4 Er2 O9 Er4 14(6) 7_545 . . 6_445 no
O4 Er2 O9 Er5 126(5) 7_545 . . 6_455 no
O8 Er2 O9 Er3 179(6) 7_545 . . . no
O8 Er2 O9 Er4 -37(8) 7_545 . . 6_445 no
O8 Er2 O9 Er5 75(6) 7_545 . . 6_455 no
Er1 Er2 O9 Er3 77(6) 7_555 . . . no
Er1 Er2 O9 Er4 -138(6) 7_555 . . 6_445 no
Er1 Er2 O9 Er5 -26(4) 7_555 . . 6_455 no
O1 Er2 O6 Er3 -83(5) . . 2_554 . no
O1 Er2 O6 W 141(17) . . 2_554 3_455 no
O3 Er2 O6 Er3 -31(8) . . 2_554 . no
O3 Er2 O6 W -168(14) . . 2_554 3_455 no
O9 Er2 O6 Er3 23(4) . . 2_554 . no
O9 Er2 O6 W -114(17) . . 2_554 3_455 no
O7 Er2 O6 Er3 -168(4) 5_665 . 2_554 . no
O4 Er2 O6 Er3 94(5) 7_545 . 2_554 . no
O8 Er2 O6 Er3 125(9) 7_545 . 2_554 . no
Er1 Er2 O6 Er3 -70(4) 7_555 . 2_554 . no
O1 Er2 O7 Er4 -12(5) . . 5_665 5_665 no
O1 Er2 O7 Er3 137(6) . . 5_665 7_545 no
O3 Er2 O7 Er4 -83(6) . . 5_665 5_665 no
O3 Er2 O7 Er3 65(7) . . 5_665 7_545 no
O3 Er2 O4 Er1 161(6) . . 7_545 . no
O3 Er2 O4 Er5 -40(8) . . 7_545 4_655 no
O3 Er2 O4 Er4 66(6) . . 7_545 6_445 no
O9 Er2 O4 Er1 86(7) . . 7_545 . no
O9 Er2 O4 Er5 -115(7) . . 7_545 4_655 no
O9 Er2 O4 Er4 -9(4) . . 7_545 6_445 no
O6 Er2 O4 Er1 18(7) 2_554 . 7_545 . no
O7 Er2 O4 Er1 -80(8) 5_665 . 7_545 . no
O8 Er2 O4 Er1 -146(9) 7_545 . 7_545 . no
Er1 Er2 O4 Er1 166(2) 7_555 . 7_545 . no
O1 Er2 O8 W 51(8) . . 7_545 4_655 no
O1 Er2 O8 Er5 169(5) . . 7_545 4_655 no
O1 Er2 O8 Er3 -76(7) . . 7_545 7_545 no
O3 Er2 O8 W 0(5) . . 7_545 4_655 no
O3 Er2 O8 Er5 118(7) . . 7_545 4_655 no
O3 Er2 O8 Er3 -128(7) . . 7_545 7_545 no
O9 Er2 O8 W -74(7) . . 7_545 4_655 no
O9 Er2 O8 Er5 44(7) . . 7_545 4_655 no
O9 Er2 O8 Er3 159(5) . . 7_545 7_545 no
O9 Er3 O8 W -128(9) . . . 6_455 no
O9 Er3 O8 Er5 12(6) . . . 6_455 no
O9 Er3 O8 Er2 123(6) . . . 7_555 no
O12 Er3 O8 W -62(8) . . . 6_455 no
O12 Er3 O8 Er5 79(7) . . . 6_455 no
O12 Er3 O8 Er2 -171(6) . . . 7_555 no
O6 Er3 O8 W -170(6) 2_554 . . 6_455 no
O6 Er3 O8 Er5 -29(8) 2_554 . . 6_455 no
O6 Er3 O8 Er2 81(6) 2_554 . . 7_555 no
O7 Er3 O8 W 104(8) 3_465 . . 6_455 no
O7 Er3 O8 Er5 -116(7) 3_465 . . 6_455 no
O7 Er3 O8 Er2 -5(5) 3_465 . . 7_555 no
O5 Er3 O8 W 38(8) 7_555 . . 6_455 no
O5 Er3 O8 Er5 179(6) 7_555 . . 6_455 no
O5 Er3 O8 Er2 -71(6) 7_555 . . 7_555 no
O8 Er3 O9 Er2 -112(7) . . . . no
O8 Er3 O9 Er4 105(8) . . . 6_445 no
O8 Er3 O9 Er5 -10(5) . . . 6_455 no
O12 Er3 O9 Er2 146(8) . . . . no
O12 Er3 O9 Er4 2(7) . . . 6_445 no
O12 Er3 O9 Er5 -112(6) . . . 6_455 no
O6 Er3 O9 Er2 26(5) 2_554 . . . no
O6 Er3 O9 Er4 -117(8) 2_554 . . 6_445 no
O6 Er3 O9 Er5 129(6) 2_554 . . 6_455 no
O5 Er3 O9 Er2 72(7) 3_455 . . . no
O5 Er3 O9 Er4 -72(7) 3_455 . . 6_445 no
O5 Er3 O9 Er5 174(4) 3_455 . . 6_455 no
O7 Er3 O9 Er2 -47(8) 3_465 . . . no
O7 Er3 O9 Er4 170(6) 3_465 . . 6_445 no
O7 Er3 O9 Er5 55(7) 3_465 . . 6_455 no
O8 Er3 O12 Er3 53(4) . . . 4_555 no
O8 Er3 O12 Er4 -74(6) . . . 6_445 no
O8 Er3 O12 Er4 173(7) . . . 7_545 no
O9 Er3 O12 Er3 126(4) . . . 4_555 no
O9 Er3 O12 Er4 -2(4) . . . 6_445 no
O9 Er3 O12 Er4 -115(8) . . . 7_545 no
O8 Er3 O6 Er2 21(7) . . 2_554 . no
O8 Er3 O6 W -173(5) . . 2_554 3_455 no
O9 Er3 O6 Er2 -27(5) . . 2_554 . no
O9 Er3 O6 W 139(6) . . 2_554 3_455 no
O12 Er3 O6 Er2 -84(4) . . 2_554 . no
O5 Er3 O6 Er2 -156(6) 3_455 . 2_554 . no
O7 Er3 O6 Er2 98(6) 3_465 . 2_554 . no
O5 Er3 O6 Er2 158(5) 7_555 . 2_554 . no
O9 Er3 O5 W -55(7) . . 3_455 3_455 no
O8 Er3 O7 Er5 121(6) . . 3_465 3_455 no
O8 Er3 O7 Er4 -130(9) . . 3_465 3_465 no
O8 Er3 O7 Er2 6(6) . . 3_465 7_555 no
O9 Er3 O7 Er5 57(7) . . 3_465 3_455 no
O9 Er3 O7 Er4 166(7) . . 3_465 3_465 no
O9 Er3 O7 Er2 -58(8) . . 3_465 7_555 no
O8 Er3 O5 W -57(9) . . 7_555 7_555 no
O11 Er4 O7 Er5 150(10) . . . 1_565 no
O11 Er4 O7 Er3 37(17) . . . 3_565 no
O11 Er4 O7 Er2 -100(11) . . . 5_665 no
O4 Er4 O7 Er5 -64(6) 4_655 . . 1_565 no
O4 Er4 O7 Er3 -177(7) 4_655 . . 3_565 no
O4 Er4 O7 Er2 45(7) 4_655 . . 5_665 no
O1 Er4 O7 Er5 -120(5) 5_665 . . 1_565 no
O1 Er4 O7 Er3 127(10) 5_665 . . 3_565 no
O1 Er4 O7 Er2 -10(5) 5_665 . . 5_665 no
O9 Er4 O7 Er5 8(5) 6_555 . . 1_565 no
O9 Er4 O7 Er3 -105(10) 6_555 . . 3_565 no
O9 Er4 O7 Er2 117(6) 6_555 . . 5_665 no
O7 Er4 O11 Er4 -76(11) . . . 4_655 no
O7 Er4 O11 Er1 155(8) . . . 6_555 no
O7 Er4 O11 Er1 40(16) . . . 7_555 no
O7 Er4 O4 Er1 -167(4) . . 4_655 6_555 no
O7 Er4 O4 Er2 67(6) . . 4_655 6_555 no
O7 Er4 O1 Er1 -93(6) . . 5_665 3_555 no
O7 Er4 O1 Er2 10(4) . . 5_665 5_665 no
O7 Er4 O9 Er5 -8(5) . . 6_555 1_565 no
O7 Er4 O9 Er2 -114(6) . . 6_555 6_555 no
O7 Er4 O9 Er3 102(7) . . 6_555 6_555 no
O7 Er5 O8 W -68(8) 1_545 . 6_545 . no
O1 Er5 O8 W 35(10) 3_555 . 6_545 . no
O3 Er5 O8 W 163(6) 6_545 . 6_545 . no
O4 Er5 O8 W 121(8) 6_545 . 6_545 . no
O9 Er5 O8 W -134(8) 6_545 . 6_545 . no
